data_7027326
loop_
_publ_author_name
'Jacobsen, Heiko'
'Heinze, Katja'
'Llamazares, Angela'
'Schmalle, Helmut W.'
'Artus, Georg'
'Berke, Heinz'

_publ_section_title
;
 Co-ordination chemistry of the [Re(NO)2(PR3)2]+ fragment:
 crystallographic and computational studies&#x200A;&#x2020;
;
_journal_issue 11
_journal_name_full 'Journal of the Chemical Society, Dalton Transactions'
_journal_page_first 1717
_journal_paper_doi 10.1039/a901384i
_journal_year 1999
_chemical_compound_source
;
?
;
_chemical_formula_sum 'C93 H102 B F24 N2 O3 P2 Re'
_chemical_formula_weight 2010.79
_chemical_name_systematic
;
 ?
;
_space_group_IT_number 2
_symmetry_cell_setting triclinic
_symmetry_space_group_name_Hall '-P 1'
_symmetry_space_group_name_H-M 'P -1'
_atom_sites_solution_hydrogens geom
_atom_sites_solution_primary heavy
_atom_sites_solution_secondary difmap
_audit_creation_date 98-04-07
_audit_creation_method CRYSTALS
_cell_angle_alpha 97.76(2)
_cell_angle_beta 107.96(2)
_cell_angle_gamma 102.88(2)
_cell_formula_units_Z 2
_cell_length_a 13.892(3)
_cell_length_b 18.768(3)
_cell_length_c 19.569(3)
_cell_measurement_reflns_used 44
_cell_measurement_temperature 153
_cell_measurement_theta_max 25.0
_cell_measurement_theta_min 2.5
_cell_volume 4615.8(17)
_computing_cell_refinement 'Siemens P3/PC Diffractometer Program'
_computing_data_collection 'Siemens P3/PC Diffractometer Program'
_computing_data_reduction
;                                                                               
 SHELXTL PLUS Package (Siemens 1994) and                                        
 CRYSTALS Issue 10 (Watkin, Prout, Carruthers & Betteridge, 1996)               
;
_computing_molecular_graphics
;                                                                               
 PLATON (Spek, 1995)                                                            
 SCHAKAL (Keller, 1992)                                                         
;
_computing_publication_material
;                                                                               
CRYSTALS Issue 10 (Watkin, Prout, Carruthers & Betteridge, 1996)                
;
_computing_structure_refinement
;                                                                               
CRYSTALS Issue 10 (Watkin, Prout, Carruthers & Betteridge, 1996)                
;
_computing_structure_solution
;                                                                               
CRYSTALS Issue 10 (Watkin, Prout, Carruthers & Betteridge, 1996)                
;
_diffrn_ambient_temperature 153
_diffrn_measurement_device ' Siemens P4 '
_diffrn_measurement_method
;                                                                               
 omega scan, variable scan speed from 2 to 29deg/min                            
;
_diffrn_radiation_monochromator graphite
_diffrn_radiation_source 'sealed tube'
_diffrn_radiation_type 'Mo Ka'
_diffrn_radiation_wavelength 0.71073
_diffrn_reflns_av_R_equivalents 0.03
_diffrn_reflns_limit_h_max 16
_diffrn_reflns_limit_h_min -16
_diffrn_reflns_limit_k_max 21
_diffrn_reflns_limit_k_min -22
_diffrn_reflns_limit_l_max 22
_diffrn_reflns_limit_l_min -23
_diffrn_reflns_number 16842
_diffrn_reflns_theta_max 25.02
_diffrn_reflns_theta_min 2.51
_diffrn_standards_decay_% 0.00
_diffrn_standards_interval_count 97
_diffrn_standards_interval_time 60
_diffrn_standards_number 3
_exptl_absorpt_coefficient_mu 1.46
_exptl_absorpt_correction_type none
_exptl_crystal_colour 'red brown'
_exptl_crystal_density_diffrn 1.45
_exptl_crystal_description ' box '
_exptl_crystal_F_000 2046.04
_exptl_crystal_size_max 0.2
_exptl_crystal_size_mid 0.3
_exptl_crystal_size_min 0.5
_refine_diff_density_max 1.19
_refine_diff_density_min -0.93
_refine_ls_extinction_method None
_refine_ls_goodness_of_fit_obs 0.9612
_refine_ls_hydrogen_treatment constr
_refine_ls_matrix_type full
_refine_ls_number_parameters 1194
_refine_ls_number_reflns 15223
_refine_ls_R_factor_obs 0.0539
_refine_ls_shift/esd_max 0.011569
_refine_ls_structure_factor_coef F
_refine_ls_weighting_scheme
;                                                                               
 Chebychev polynomial (Carruthers & Watkin, 1979)                               
;
_refine_ls_wR_factor_obs 0.0385
_reflns_limit_h_max 15
_reflns_limit_h_min -16
_reflns_limit_k_max 22
_reflns_limit_k_min -22
_reflns_limit_l_max 23
_reflns_limit_l_min 0
_reflns_number_observed 15223
_reflns_number_total 16060
_reflns_observed_criterion >0.00s(I)
_cod_data_source_file 901384isup1.cif
_cod_data_source_block IV+
_cod_depositor_comments
;
The following automatic conversions were performed:

'_symmetry_cell_setting' value 'Triclinic ' changed to 'triclinic'
according to /home/saulius/struct/CIF-dictionaries/cif_core.dic
dictionary named 'cif_core.dic' version 2.4.2 from 2011-04-26.

Automatic conversion script
Id: cif_fix_values 1891 2012-01-12 08:04:46Z andrius 
;
_cod_original_cell_volume 4615.77
_cod_original_sg_symbol_H-M 'P -1 '
_cod_original_formula_sum ' C93.00 H102.00 Re1 P2 F24.00 O3 N2 B1 '
_cod_database_code 7027326

loop_
_symmetry_equiv_pos_as_xyz
x,y,z
-x,-y,-z

loop_
_atom_site_aniso_label
_atom_site_aniso_U_11
_atom_site_aniso_U_22
_atom_site_aniso_U_33
_atom_site_aniso_U_23
_atom_site_aniso_U_13
_atom_site_aniso_U_12
RE1 0.01954(9) 0.02282(9) 0.02764(9) 0.00736(7) 0.00701(7) 0.00659(7)
P1 0.0207(6) 0.0263(6) 0.0279(6) 0.0053(5) 0.0073(5) 0.0060(5)
P2 0.0233(6) 0.0264(6) 0.0292(6) 0.0088(5) 0.0073(5) 0.0058(5)
F73 0.039(3) 0.070(4) 0.172(7) 0.049(4) -0.012(3) 0.016(3)
F74 0.034(2) 0.059(3) 0.120(5) -0.013(3) 0.004(3) -0.004(2)
F75 0.030(3) 0.32(1) 0.058(3) 0.009(5) 0.016(2) 0.021(4)
F76 0.133(4) 0.102(3) 0.050(2) 0.000(2) 0.044(3) -0.059(3)
F77 0.095(3) 0.130(4) 0.041(2) 0.044(2) 0.019(2) 0.019(3)
F78 0.127(4) 0.131(4) 0.083(3) 0.046(3) 0.077(3) 0.067(3)
F83 0.170(5) 0.084(3) 0.041(2) 0.017(2) 0.044(3) 0.059(3)
F84 0.056(2) 0.216(5) 0.038(2) 0.017(3) 0.010(2) 0.067(3)
F85 0.092(3) 0.121(4) 0.048(2) 0.017(2) 0.043(2) -0.014(3)
F86 0.22(2) 0.070(8) 0.061(6) 0.013(5) 0.05(1) -0.07(1)
F87 0.096(7) 0.054(5) 0.067(6) -0.009(5) -0.018(5) 0.000(5)
F88 0.120(9) 0.036(5) 0.22(2) -0.012(8) 0.08(1) 0.011(5)
F186 0.049(8) 0.066(9) 0.21(3) -0.02(1) 0.05(1) -0.012(6)
F187 0.30(4) 0.037(7) 0.07(1) 0.010(6) 0.11(2) 0.00(1)
F188 0.10(1) 0.027(6) 0.13(2) 0.028(7) 0.013(9) 0.022(7)
F93 0.078(4) 0.214(8) 0.121(6) -0.126(6) -0.060(4) 0.096(5)
F94 0.078(4) 0.141(6) 0.084(4) 0.052(4) -0.022(3) -0.073(4)
F95 0.052(3) 0.077(3) 0.072(3) 0.034(3) -0.017(2) 0.011(2)
F100 0.134(4) 0.048(2) 0.118(4) -0.017(2) 0.058(3) 0.020(3)
F101 0.204(6) 0.082(3) 0.093(4) -0.014(3) 0.091(4) 0.027(3)
F102 0.089(4) 0.217(6) 0.208(6) -0.151(5) -0.042(4) 0.104(4)
F103 0.082(3) 0.057(3) 0.267(7) 0.052(3) 0.116(4) 0.021(2)
F104 0.109(4) 0.057(2) 0.113(4) -0.014(2) 0.061(3) -0.033(2)
F105 0.078(3) 0.137(4) 0.109(4) 0.088(3) 0.008(3) -0.022(3)
F106 0.086(3) 0.174(5) 0.065(3) -0.006(3) 0.034(2) 0.070(3)
F107 0.079(3) 0.105(3) 0.106(3) 0.067(3) 0.056(2) 0.065(2)
F108 0.070(3) 0.057(2) 0.205(5) 0.036(3) 0.089(3) 0.025(2)
O1 0.048(2) 0.069(3) 0.052(2) 0.020(2) 0.030(2) 0.038(2)
O2 0.037(2) 0.026(2) 0.050(2) 0.009(2) 0.003(2) -0.004(2)
O3 0.028(2) 0.032(2) 0.032(2) 0.009(1) 0.010(1) 0.011(1)
N1 0.033(2) 0.041(2) 0.035(2) 0.018(2) 0.013(2) 0.019(2)
N2 0.030(2) 0.028(2) 0.032(2) 0.009(2) 0.008(2) 0.007(2)
C1 0.037(3) 0.024(2) 0.032(3) 0.005(2) 0.011(2) 0.009(2)
C2 0.037(3) 0.031(3) 0.031(3) 0.003(2) 0.007(2) 0.017(2)
C3 0.046(3) 0.038(3) 0.048(3) 0.002(3) 0.005(3) 0.012(3)
C4 0.065(4) 0.032(3) 0.075(5) -0.016(3) -0.008(4) 0.014(3)
C5 0.078(5) 0.062(4) 0.055(4) -0.009(3) 0.009(3) 0.048(4)
C6 0.058(4) 0.068(4) 0.059(4) 0.002(3) 0.024(3) 0.034(3)
C7 0.041(3) 0.040(3) 0.052(3) 0.006(2) 0.019(3) 0.019(2)
C11 0.027(2) 0.030(2) 0.029(2) 0.007(2) 0.010(2) 0.008(2)
C12 0.037(3) 0.023(2) 0.037(3) 0.007(2) 0.008(2) 0.006(2)
C13 0.034(3) 0.034(3) 0.048(3) 0.006(2) 0.008(2) 0.009(2)
C14 0.040(3) 0.037(3) 0.066(4) 0.028(3) 0.026(3) 0.019(2)
C15 0.035(3) 0.049(3) 0.044(3) 0.025(3) 0.011(2) 0.015(2)
C16 0.032(3) 0.043(3) 0.029(3) 0.012(2) 0.008(2) 0.008(2)
C21 0.020(2) 0.032(2) 0.029(2) 0.003(2) 0.003(2) 0.000(2)
C22 0.033(3) 0.034(3) 0.028(3) 0.004(2) 0.008(2) 0.004(2)
C23 0.038(3) 0.032(3) 0.044(3) 0.004(2) 0.011(2) 0.001(2)
C24 0.027(3) 0.040(3) 0.059(4) 0.005(3) 0.014(3) -0.005(2)
C25 0.022(3) 0.046(3) 0.066(4) 0.005(3) 0.013(3) 0.001(2)
C26 0.031(3) 0.037(3) 0.059(4) 0.003(3) 0.018(3) 0.010(2)
C31 0.032(3) 0.055(3) 0.044(3) -0.013(3) 0.017(2) 0.004(3)
C36 0.030(3) 0.038(3) 0.041(3) -0.002(2) 0.017(2) -0.003(2)
C41 0.024(2) 0.043(3) 0.030(3) 0.003(2) 0.008(2) 0.009(2)
C42 0.061(4) 0.040(3) 0.049(3) 0.000(3) 0.024(3) 0.007(3)
C43 0.083(5) 0.050(4) 0.046(4) -0.000(3) 0.025(3) 0.018(3)
C44 0.066(4) 0.064(4) 0.037(3) -0.003(3) 0.005(3) 0.025(3)
C45 0.079(5) 0.075(4) 0.030(3) 0.010(3) 0.023(3) 0.023(4)
C46 0.072(4) 0.048(3) 0.031(3) 0.011(2) 0.015(3) 0.014(3)
C51 0.028(2) 0.034(3) 0.038(3) 0.012(2) 0.008(2) 0.011(2)
C52 0.029(3) 0.041(3) 0.041(3) 0.020(2) 0.008(2) 0.009(2)
C53 0.030(3) 0.065(4) 0.063(4) 0.031(3) 0.015(3) 0.017(3)
C54 0.034(3) 0.062(4) 0.063(4) 0.028(3) 0.013(3) 0.024(3)
C55 0.050(3) 0.050(3) 0.061(4) 0.028(3) 0.010(3) 0.025(3)
C56 0.040(3) 0.038(3) 0.054(3) 0.023(3) 0.014(3) 0.013(2)
C61 0.027(2) 0.033(3) 0.039(3) 0.017(2) 0.009(2) 0.001(2)
C62 0.032(3) 0.033(3) 0.052(3) 0.004(2) 0.007(2) 0.006(2)
C63 0.047(3) 0.036(3) 0.069(4) 0.013(3) 0.006(3) -0.000(3)
C64 0.040(3) 0.038(3) 0.062(4) 0.014(3) 0.002(3) -0.012(3)
C65 0.040(3) 0.052(3) 0.056(4) 0.026(3) 0.013(3) 0.000(3)
C66 0.028(3) 0.039(3) 0.038(3) 0.008(2) 0.011(2) 0.001(2)
C70 0.029(2) 0.022(2) 0.029(2) 0.004(2) 0.010(2) 0.004(2)
C71 0.032(3) 0.030(2) 0.031(3) 0.007(2) 0.011(2) 0.011(2)
C72 0.030(3) 0.035(3) 0.034(3) 0.001(2) 0.004(2) 0.008(2)
C73 0.037(3) 0.056(4) 0.045(3) 0.007(3) 0.001(3) 0.013(3)
C74 0.045(3) 0.042(3) 0.024(3) 0.002(2) 0.002(2) 0.015(2)
C75 0.045(3) 0.027(2) 0.026(2) 0.001(2) 0.010(2) 0.008(2)
C76 0.067(4) 0.056(4) 0.028(3) 0.009(3) 0.017(3) 0.005(3)
C77 0.028(2) 0.029(2) 0.027(2) 0.001(2) 0.007(2) 0.004(2)
C80 0.025(2) 0.035(3) 0.031(2) 0.011(2) 0.012(2) 0.014(2)
C81 0.027(2) 0.042(3) 0.032(3) 0.010(2) 0.013(2) 0.011(2)
C82 0.029(2) 0.049(3) 0.028(3) 0.018(2) 0.012(2) 0.019(2)
C83 0.037(3) 0.059(4) 0.043(3) 0.020(3) 0.017(2) 0.020(3)
C84 0.034(3) 0.045(3) 0.047(3) 0.026(3) 0.019(2) 0.013(2)
C85 0.032(3) 0.034(3) 0.044(3) 0.013(2) 0.012(2) 0.008(2)
C86 0.063(4) 0.043(3) 0.058(4) 0.017(3) 0.025(4) 0.010(3)
C87 0.030(2) 0.038(3) 0.031(3) 0.012(2) 0.011(2) 0.012(2)
C90 0.027(2) 0.029(2) 0.025(2) 0.007(2) 0.012(2) 0.007(2)
C91 0.029(2) 0.029(2) 0.031(3) 0.008(2) 0.010(2) 0.008(2)
C92 0.028(3) 0.036(3) 0.036(3) 0.004(2) 0.008(2) 0.005(2)
C93 0.028(3) 0.052(4) 0.052(4) 0.009(3) -0.002(3) 0.010(3)
C94 0.029(3) 0.046(3) 0.054(3) 0.014(3) 0.018(2) 0.018(2)
C95 0.038(3) 0.041(3) 0.045(3) 0.002(2) 0.014(2) 0.014(2)
C96 0.057(4) 0.062(4) 0.067(5) -0.011(3) 0.023(3) 0.024(3)
C97 0.031(3) 0.036(3) 0.031(3) 0.004(2) 0.011(2) 0.009(2)
C100 0.026(2) 0.029(2) 0.020(2) 0.006(2) 0.004(2) 0.008(2)
C101 0.030(2) 0.042(3) 0.021(2) 0.007(2) 0.006(2) 0.012(2)
C102 0.029(2) 0.030(3) 0.030(3) 0.004(2) 0.006(2) 0.003(2)
C103 0.041(3) 0.035(3) 0.062(4) 0.012(3) 0.019(3) 0.006(2)
C104 0.038(3) 0.029(3) 0.034(3) 0.006(2) 0.010(2) 0.009(2)
C105 0.032(3) 0.035(3) 0.029(2) 0.007(2) 0.012(2) 0.014(2)
C106 0.054(3) 0.036(3) 0.049(3) 0.015(3) 0.028(3) 0.019(3)
C107 0.026(2) 0.036(3) 0.025(2) 0.009(2) 0.007(2) 0.007(2)
C110 0.067(5) 0.094(6) 0.043(4) 0.005(4) 0.011(3) 0.014(4)
C111 0.078(5) 0.095(6) 0.063(5) -0.017(4) 0.011(4) 0.031(5)
C112 0.087(7) 0.126(9) 0.097(7) -0.025(6) 0.041(6) 0.005(6)
C113 0.102(7) 0.124(9) 0.069(6) 0.005(6) 0.024(5) -0.037(7)
C114 0.112(7) 0.080(6) 0.040(4) 0.012(4) -0.005(4) 0.030(5)
C115 0.083(6) 0.099(6) 0.056(4) 0.011(4) 0.012(4) 0.045(5)
C120 0.050(4) 0.100(6) 0.076(5) 0.029(5) 0.016(4) -0.008(4)
C121 0.089(6) 0.052(4) 0.079(5) 0.018(4) 0.012(4) 0.004(4)
C122 0.049(4) 0.064(4) 0.067(4) 0.003(3) 0.008(3) 0.011(3)
C123 0.062(4) 0.059(4) 0.059(4) -0.001(3) 0.019(3) 0.002(3)
C124 0.089(5) 0.054(4) 0.053(4) -0.003(3) 0.020(4) 0.026(4)
C125 0.059(5) 0.101(6) 0.067(5) 0.007(4) 0.017(4) 0.027(4)
C130 0.085(6) 0.095(6) 0.075(6) 0.033(5) 0.018(5) 0.005(5)
C131 0.059(5) 0.101(6) 0.087(6) 0.043(5) 0.034(4) 0.018(4)
C132 0.077(5) 0.095(6) 0.088(6) 0.033(5) 0.045(5) 0.017(5)
C133 0.058(5) 0.102(6) 0.089(6) 0.043(5) 0.025(4) 0.021(4)
C134 0.080(6) 0.109(7) 0.109(7) 0.062(6) 0.042(5) 0.042(5)
C135 0.137(9) 0.093(7) 0.090(7) 0.044(5) 0.060(7) 0.041(6)
B1 0.026(3) 0.028(3) 0.028(3) 0.005(2) 0.010(2) 0.007(2)

loop_
_atom_site_label
_atom_site_fract_x
_atom_site_fract_y
_atom_site_fract_z
_atom_site_U_iso_or_equiv
_atom_site_occupancy
_atom_site_thermal_displace_type
RE1 0.27185(1) 0.10735(1) 0.00276(1) 0.0233 1.0000 Uani
P1 0.35988(9) 0.09015(6) 0.12827(6) 0.0255 1.0000 Uani
P2 0.24027(9) 0.16787(6) -0.10455(7) 0.0267 1.0000 Uani
F73 -0.2108(4) 0.5388(3) 0.1029(4) 0.1030 0.8533 Uani
F74 -0.2016(3) 0.4301(2) 0.1071(3) 0.0828 0.8533 Uani
F75 -0.1954(4) 0.4992(6) 0.2023(3) 0.1423 0.8533 Uani
F173 -0.195(2) 0.441(1) 0.158(1) 0.040(5) 0.1468 Uiso
F174 -0.211(3) 0.505(2) 0.084(2) 0.064(9) 0.1468 Uiso
F175 -0.188(2) 0.553(1) 0.184(1) 0.046(6) 0.1468 Uiso
F76 0.2342(4) 0.6577(2) 0.1119(2) 0.1094 1.0000 Uani
F77 0.0924(3) 0.6004(3) 0.0227(2) 0.0894 1.0000 Uani
F78 0.2038(4) 0.5443(3) 0.0640(2) 0.0966 1.0000 Uani
F83 0.1591(4) 0.5830(2) 0.6108(2) 0.0924 1.0000 Uani
F84 0.2601(3) 0.5144(3) 0.6322(2) 0.1010 1.0000 Uani
F85 0.0991(3) 0.4727(2) 0.6170(2) 0.0904 1.0000 Uani
F86 -0.009(2) 0.2690(7) 0.4034(6) 0.1379 0.5940 Uani
F87 -0.055(1) 0.3036(5) 0.3058(8) 0.0893 0.5940 Uani
F88 0.087(1) 0.2806(6) 0.340(1) 0.1241 0.5940 Uani
F186 -0.072(1) 0.2868(9) 0.363(2) 0.1181 0.4060 Uani
F187 0.020(4) 0.2935(8) 0.295(1) 0.1357 0.4060 Uani
F188 0.071(2) 0.2657(7) 0.398(1) 0.0919 0.4060 Uani
F93 0.5825(5) 0.6630(6) 0.5494(4) 0.1678 0.8438 Uani
F94 0.6749(5) 0.6631(4) 0.4815(3) 0.1285 0.8438 Uani
F95 0.6521(3) 0.5777(3) 0.5348(3) 0.0763 0.8438 Uani
F193 0.686(2) 0.610(2) 0.507(1) 0.065(6) 0.1565 Uiso
F194 0.585(2) 0.622(1) 0.557(1) 0.049(6) 0.1565 Uiso
F195 0.617(2) 0.694(1) 0.500(1) 0.041(5) 0.1565 Uiso
F100 0.3514(4) 0.3554(2) 0.2651(3) 0.1009 1.0000 Uani
F101 0.4074(5) 0.4253(3) 0.2068(3) 0.1226 1.0000 Uani
F102 0.5130(4) 0.3970(4) 0.2954(4) 0.2034 1.0000 Uani
F103 0.4498(3) 0.8371(2) 0.3682(3) 0.1201 1.0000 Uani
F104 0.4093(4) 0.9159(2) 0.4317(3) 0.1005 1.0000 Uani
F105 0.3311(3) 0.8849(3) 0.3198(3) 0.1165 1.0000 Uani
F106 0.0663(3) 0.8154(3) 0.4948(2) 0.1041 1.0000 Uani
F107 -0.0022(3) 0.8214(2) 0.3864(2) 0.0798 1.0000 Uani
F108 -0.0405(3) 0.7190(2) 0.4182(3) 0.0986 1.0000 Uani
O1 0.4157(3) 0.0392(2) -0.0496(2) 0.0486 1.0000 Uani
O2 0.0923(3) -0.0269(2) -0.0542(2) 0.0434 1.0000 Uani
O3 0.2088(2) 0.1909(2) 0.0496(2) 0.0304 1.0000 Uani
N1 0.3606(3) 0.0689(2) -0.0265(2) 0.0337 1.0000 Uani
N2 0.1473(3) 0.0359(2) -0.0246(2) 0.0306 1.0000 Uani
C1 0.1184(4) 0.1803(3) 0.0509(3) 0.0313 1.0000 Uani
C2 0.0776(4) 0.2378(3) 0.0787(3) 0.0330 1.0000 Uani
C3 0.1377(4) 0.3130(3) 0.1026(3) 0.0475 1.0000 Uani
C4 0.0967(5) 0.3650(3) 0.1300(4) 0.0676 1.0000 Uani
C5 -0.0036(6) 0.3430(4) 0.1341(3) 0.0657 1.0000 Uani
C6 -0.0631(5) 0.2702(4) 0.1101(3) 0.0594 1.0000 Uani
C7 -0.0225(4) 0.2175(3) 0.0820(3) 0.0426 1.0000 Uani
C11 0.3815(3) -0.0035(2) 0.1229(2) 0.0284 1.0000 Uani
C12 0.2875(4) -0.0688(2) 0.0700(3) 0.0341 1.0000 Uani
C13 0.3192(4) -0.1420(3) 0.0649(3) 0.0403 1.0000 Uani
C14 0.3628(4) -0.1595(3) 0.1404(3) 0.0428 1.0000 Uani
C15 0.4561(4) -0.0947(3) 0.1917(3) 0.0412 1.0000 Uani
C16 0.4258(4) -0.0218(3) 0.1989(3) 0.0352 1.0000 Uani
C21 0.4945(3) 0.1567(3) 0.1714(2) 0.0297 1.0000 Uani
C22 0.4922(4) 0.2350(3) 0.1593(3) 0.0336 1.0000 Uani
C23 0.6019(4) 0.2915(3) 0.1958(3) 0.0404 1.0000 Uani
C24 0.6829(4) 0.2667(3) 0.1686(3) 0.0457 1.0000 Uani
C25 0.6855(4) 0.1892(3) 0.1797(3) 0.0472 1.0000 Uani
C26 0.5769(4) 0.1318(3) 0.1440(3) 0.0427 1.0000 Uani
C31 0.2944(4) 0.1038(3) 0.1967(3) 0.0467 1.0000 Uani
C32 0.3064(5) 0.1805(4) 0.2349(4) 0.035(2) 0.736(9) Uiso
C320 0.349(1) 0.135(1) 0.268(1) 0.037(5) 0.264(9) Uiso
C33 0.2533(6) 0.1843(5) 0.2922(5) 0.045(2) 0.736(9) Uiso
C330 0.280(1) 0.162(1) 0.310(1) 0.025(4) 0.264(9) Uiso
C34 0.1378(6) 0.1383(5) 0.2604(4) 0.050(2) 0.736(9) Uiso
C340 0.172(1) 0.105(1) 0.287(1) 0.034(5) 0.264(9) Uiso
C35 0.1289(6) 0.0576(5) 0.2282(4) 0.048(2) 0.736(9) Uiso
C350 0.113(1) 0.086(1) 0.207(1) 0.030(5) 0.264(9) Uiso
C36 0.1805(4) 0.0541(3) 0.1691(3) 0.0381 1.0000 Uani
C41 0.2457(4) 0.1059(3) -0.1837(3) 0.0331 1.0000 Uani
C42 0.1769(5) 0.0253(3) -0.2002(3) 0.0511 1.0000 Uani
C43 0.1946(5) -0.0261(3) -0.2598(3) 0.0603 1.0000 Uani
C44 0.1766(5) 0.0047(4) -0.3302(3) 0.0592 1.0000 Uani
C45 0.2456(5) 0.0843(4) -0.3148(3) 0.0604 1.0000 Uani
C46 0.2285(5) 0.1358(3) -0.2544(3) 0.0513 1.0000 Uani
C51 0.1183(4) 0.1982(3) -0.1278(3) 0.0332 1.0000 Uani
C52 0.0173(4) 0.1347(3) -0.1501(3) 0.0371 1.0000 Uani
C53 -0.0769(4) 0.1654(3) -0.1534(3) 0.0509 1.0000 Uani
C54 -0.0880(4) 0.2190(3) -0.2056(3) 0.0508 1.0000 Uani
C55 0.0119(5) 0.2802(3) -0.1854(3) 0.0523 1.0000 Uani
C56 0.1064(4) 0.2503(3) -0.1825(3) 0.0431 1.0000 Uani
C61 0.3456(4) 0.2550(3) -0.0853(3) 0.0342 1.0000 Uani
C62 0.3418(4) 0.3168(3) -0.0259(3) 0.0422 1.0000 Uani
C63 0.4281(5) 0.3893(3) -0.0133(3) 0.0560 1.0000 Uani
C64 0.5368(4) 0.3769(3) 0.0096(3) 0.0544 1.0000 Uani
C65 0.5432(4) 0.3152(3) -0.0460(3) 0.0510 1.0000 Uani
C66 0.4558(4) 0.2424(3) -0.0618(3) 0.0367 1.0000 Uani
C70 0.1298(3) 0.5574(2) 0.2645(2) 0.0278 1.0000 Uani
C71 0.0196(4) 0.5323(2) 0.2416(3) 0.0306 1.0000 Uani
C72 -0.0443(4) 0.5270(3) 0.1690(3) 0.0353 1.0000 Uani
C73 -0.1625(4) 0.5006(3) 0.1473(3) 0.0494 1.0000 Uani
C74 -0.0007(4) 0.5463(3) 0.1169(3) 0.0396 1.0000 Uani
C75 0.1078(4) 0.5718(3) 0.1387(2) 0.0341 1.0000 Uani
C76 0.1590(5) 0.5946(3) 0.0850(3) 0.0522 1.0000 Uani
C77 0.1717(3) 0.5774(2) 0.2106(2) 0.0299 1.0000 Uani
C80 0.1577(3) 0.5185(3) 0.3962(2) 0.0281 1.0000 Uani
C81 0.1738(4) 0.5402(3) 0.4719(3) 0.0324 1.0000 Uani
C82 0.1412(4) 0.4885(3) 0.5110(3) 0.0327 1.0000 Uani
C83 0.1651(4) 0.5139(3) 0.5915(3) 0.0434 1.0000 Uani
C84 0.0929(4) 0.4139(3) 0.4771(3) 0.0390 1.0000 Uani
C85 0.0767(4) 0.3912(3) 0.4034(3) 0.0362 1.0000 Uani
C86 0.0243(5) 0.3110(3) 0.3652(4) 0.0540 1.0000 Uani
C87 0.1085(4) 0.4427(3) 0.3643(3) 0.0320 1.0000 Uani
C90 0.3210(3) 0.5600(2) 0.3606(2) 0.0266 1.0000 Uani
C91 0.4125(4) 0.5980(2) 0.4215(2) 0.0300 1.0000 Uani
C92 0.5057(4) 0.5788(3) 0.4333(3) 0.0354 1.0000 Uani
C93 0.6015(4) 0.6217(3) 0.4996(3) 0.0487 1.0000 Uani
C94 0.5137(4) 0.5207(3) 0.3865(3) 0.0406 1.0000 Uani
C95 0.4244(4) 0.4811(3) 0.3267(3) 0.0418 1.0000 Uani
C96 0.4279(5) 0.4164(4) 0.2759(4) 0.0631 1.0000 Uani
C97 0.3309(4) 0.5008(3) 0.3143(3) 0.0330 1.0000 Uani
C100 0.2135(3) 0.6629(2) 0.3793(2) 0.0259 1.0000 Uani
C101 0.2909(4) 0.7220(3) 0.3738(2) 0.0310 1.0000 Uani
C102 0.2880(4) 0.7955(3) 0.3860(2) 0.0315 1.0000 Uani
C103 0.3690(4) 0.8569(3) 0.3767(3) 0.0462 1.0000 Uani
C104 0.2058(4) 0.8141(3) 0.4038(3) 0.0344 1.0000 Uani
C105 0.1283(4) 0.7566(3) 0.4094(2) 0.0308 1.0000 Uani
C106 0.0383(4) 0.7766(3) 0.4263(3) 0.0425 1.0000 Uani
C107 0.1318(3) 0.6828(3) 0.3978(2) 0.0296 1.0000 Uani
C110 0.6952(6) 0.2291(5) 0.3927(4) 0.0724 1.0000 Uani
C111 0.6165(7) 0.2485(5) 0.4103(4) 0.0843 1.0000 Uani
C112 0.5364(8) 0.1956(7) 0.4139(5) 0.1109 1.0000 Uani
C113 0.5365(8) 0.1211(7) 0.4017(5) 0.1130 1.0000 Uani
C114 0.6206(8) 0.1024(5) 0.3846(4) 0.0847 1.0000 Uani
C115 0.6979(6) 0.1574(5) 0.3799(4) 0.0793 1.0000 Uani
C120 0.2986(6) 0.1359(5) 0.4978(4) 0.0810 1.0000 Uani
C121 0.2008(6) 0.1507(4) 0.4768(4) 0.0799 1.0000 Uani
C122 0.1109(5) 0.0941(4) 0.4614(4) 0.0651 1.0000 Uani
C123 0.1179(5) 0.0239(4) 0.4696(4) 0.0644 1.0000 Uani
C124 0.2126(6) 0.0093(4) 0.4913(4) 0.0670 1.0000 Uani
C125 0.3026(6) 0.0649(5) 0.5048(4) 0.0770 1.0000 Uani
C130 0.5058(7) 0.6120(5) 0.2201(5) 0.0894 1.0000 Uani
C131 0.5027(6) 0.6762(5) 0.2598(5) 0.0790 1.0000 Uani
C132 0.5924(7) 0.7228(5) 0.3135(5) 0.0829 1.0000 Uani
C133 0.6861(6) 0.7051(5) 0.3277(5) 0.0811 1.0000 Uani
C134 0.6914(7) 0.6419(6) 0.2884(6) 0.0905 1.0000 Uani
C135 0.6009(9) 0.5940(5) 0.2342(5) 0.0977 1.0000 Uani
B1 0.2063(4) 0.5755(3) 0.3512(3) 0.0277 1.0000 Uani
H1 0.074(3) 0.124(2) 0.032(2) 0.03(1) 1.0000 Uiso
H3 0.2070 0.3276 0.0999 0.0570 1.0000 Uiso
H4 0.1369 0.4167 0.1463 0.0697 1.0000 Uiso
H5 -0.0313 0.3798 0.1543 0.0835 1.0000 Uiso
H6 -0.1325 0.2558 0.1126 0.0800 1.0000 Uiso
H7 -0.0641 0.1661 0.0646 0.0572 1.0000 Uiso
H8 0.4335 -0.0108 0.1019 0.0369 1.0000 Uiso
H9 0.2659 -0.0579 0.0220 0.0411 1.0000 Uiso
H10 0.2300 -0.0745 0.0881 0.0411 1.0000 Uiso
H11 0.3722 -0.1376 0.0426 0.0491 1.0000 Uiso
H12 0.2583 -0.1823 0.0349 0.0491 1.0000 Uiso
H13 0.3856 -0.2040 0.1349 0.0598 1.0000 Uiso
H14 0.3084 -0.1677 0.1614 0.0598 1.0000 Uiso
H15 0.4796 -0.1059 0.2395 0.0550 1.0000 Uiso
H16 0.5123 -0.0888 0.1723 0.0550 1.0000 Uiso
H17 0.4871 0.0181 0.2292 0.0443 1.0000 Uiso
H18 0.3731 -0.0264 0.2216 0.0443 1.0000 Uiso
H19 0.5290 0.1649 0.2236 0.0341 1.0000 Uiso
H20 0.4683 0.2332 0.1074 0.0412 1.0000 Uiso
H21 0.4443 0.2512 0.1801 0.0412 1.0000 Uiso
H22 0.6235 0.2961 0.2482 0.0486 1.0000 Uiso
H23 0.5980 0.3392 0.1846 0.0486 1.0000 Uiso
H24 0.7513 0.3011 0.1954 0.0525 1.0000 Uiso
H25 0.6650 0.2665 0.1171 0.0525 1.0000 Uiso
H26 0.7332 0.1735 0.1584 0.0526 1.0000 Uiso
H27 0.7104 0.1908 0.2316 0.0526 1.0000 Uiso
H28 0.5819 0.0845 0.1561 0.0533 1.0000 Uiso
H29 0.5548 0.1264 0.0915 0.0533 1.0000 Uiso
H30 0.3241 0.0930 0.2440 0.0554 1.0000 Uiso
H31 0.3804 0.2051 0.2591 0.0451 0.7362 Uiso
H32 0.2767 0.2067 0.1986 0.0451 0.7362 Uiso
H33 0.4148 0.1700 0.2751 0.0485 0.2639 Uiso
H34 0.3612 0.0978 0.2964 0.0485 0.2639 Uiso
H35 0.2572 0.2356 0.3095 0.0585 0.7362 Uiso
H36 0.2897 0.1651 0.3326 0.0585 0.7362 Uiso
H37 0.3160 0.1694 0.3617 0.0328 0.2639 Uiso
H38 0.2711 0.2092 0.2986 0.0328 0.2639 Uiso
H39 0.1082 0.1393 0.2988 0.0649 0.7362 Uiso
H40 0.0998 0.1595 0.2223 0.0649 0.7362 Uiso
H41 0.1280 0.1113 0.3151 0.0445 0.2639 Uiso
H42 0.2085 0.0690 0.3021 0.0445 0.2639 Uiso
H43 0.1636 0.0358 0.2670 0.0622 0.7362 Uiso
H44 0.0558 0.0299 0.2064 0.0622 0.7362 Uiso
H45 0.1006 0.1303 0.1903 0.0396 0.2639 Uiso
H46 0.0469 0.0496 0.1962 0.0396 0.2639 Uiso
H47 0.1802 0.0032 0.1539 0.0466 1.0000 Uiso
H48 0.1399 0.0700 0.1278 0.0466 1.0000 Uiso
H49 0.3132 0.0976 -0.1777 0.0407 1.0000 Uiso
H50 0.1042 0.0251 -0.2164 0.0643 1.0000 Uiso
H51 0.1935 0.0067 -0.1559 0.0643 1.0000 Uiso
H52 0.2657 -0.0296 -0.2421 0.0748 1.0000 Uiso
H53 0.1463 -0.0750 -0.2709 0.0748 1.0000 Uiso
H54 0.1928 -0.0267 -0.3655 0.0700 1.0000 Uiso
H55 0.1039 0.0042 -0.3499 0.0700 1.0000 Uiso
H56 0.2284 0.1029 -0.3591 0.0734 1.0000 Uiso
H57 0.3182 0.0843 -0.2992 0.0734 1.0000 Uiso
H58 0.2771 0.1845 -0.2434 0.0619 1.0000 Uiso
H59 0.1576 0.1395 -0.2721 0.0619 1.0000 Uiso
H60 0.1115 0.2295 -0.0874 0.0428 1.0000 Uiso
H61 0.0049 0.1054 -0.1978 0.0476 1.0000 Uiso
H62 0.0250 0.1037 -0.1147 0.0476 1.0000 Uiso
H63 -0.1401 0.1244 -0.1705 0.0648 1.0000 Uiso
H64 -0.0669 0.1916 -0.1050 0.0648 1.0000 Uiso
H65 -0.1435 0.2408 -0.2032 0.0664 1.0000 Uiso
H66 -0.1053 0.1915 -0.2549 0.0664 1.0000 Uiso
H67 0.0033 0.3106 -0.2213 0.0693 1.0000 Uiso
H68 0.0255 0.3102 -0.1378 0.0693 1.0000 Uiso
H69 0.1692 0.2914 -0.1667 0.0566 1.0000 Uiso
H70 0.0957 0.2227 -0.2305 0.0566 1.0000 Uiso
H71 0.3450 0.2791 -0.1257 0.0426 1.0000 Uiso
H72 0.2741 0.3262 -0.0420 0.0496 1.0000 Uiso
H73 0.3523 0.3000 0.0194 0.0496 1.0000 Uiso
H74 0.4154 0.4071 -0.0581 0.0634 1.0000 Uiso
H75 0.4257 0.4262 0.0248 0.0634 1.0000 Uiso
H76 0.5880 0.4225 0.0136 0.0593 1.0000 Uiso
H77 0.5520 0.3632 0.0565 0.0593 1.0000 Uiso
H78 0.5369 0.3317 -0.0911 0.0636 1.0000 Uiso
H79 0.6103 0.3055 -0.0270 0.0636 1.0000 Uiso
H80 0.4591 0.2069 -0.1006 0.0450 1.0000 Uiso
H81 0.4669 0.2228 -0.0180 0.0450 1.0000 Uiso
H82 -0.0127 0.5185 0.2765 0.0403 1.0000 Uiso
H83 -0.0447 0.5420 0.0670 0.0465 1.0000 Uiso
H84 0.2468 0.5955 0.2240 0.0367 1.0000 Uiso
H85 0.2079 0.5916 0.4970 0.0427 1.0000 Uiso
H86 0.0711 0.3785 0.5043 0.0543 1.0000 Uiso
H87 0.0961 0.4253 0.3131 0.0426 1.0000 Uiso
H88 0.4100 0.6386 0.4559 0.0390 1.0000 Uiso
H89 0.5790 0.5080 0.3949 0.0541 1.0000 Uiso
H90 0.2706 0.4725 0.2722 0.0421 1.0000 Uiso
H91 0.3481 0.7108 0.3611 0.0384 1.0000 Uiso
H92 0.2027 0.8650 0.4118 0.0434 1.0000 Uiso
H93 0.0770 0.6444 0.4025 0.0374 1.0000 Uiso
H94 0.7509 0.2675 0.3893 0.0841 1.0000 Uiso
H95 0.6178 0.3003 0.4202 0.1009 1.0000 Uiso
H96 0.4793 0.2093 0.4250 0.1330 1.0000 Uiso
H97 0.4803 0.0828 0.4048 0.1240 1.0000 Uiso
H98 0.6228 0.0512 0.3765 0.0924 1.0000 Uiso
H99 0.7549 0.1455 0.3674 0.1000 1.0000 Uiso
H100 0.3620 0.1748 0.5071 0.0944 1.0000 Uiso
H101 0.1967 0.2005 0.4732 0.0928 1.0000 Uiso
H102 0.0432 0.1036 0.4450 0.0774 1.0000 Uiso
H103 0.0548 -0.0155 0.4598 0.0781 1.0000 Uiso
H104 0.2164 -0.0400 0.4972 0.0822 1.0000 Uiso
H105 0.3695 0.0542 0.5195 0.0955 1.0000 Uiso
H106 0.4429 0.5794 0.1826 0.1100 1.0000 Uiso
H107 0.4373 0.6890 0.2503 0.1048 1.0000 Uiso
H108 0.5896 0.7680 0.3413 0.1125 1.0000 Uiso
H109 0.7483 0.7378 0.3657 0.1050 1.0000 Uiso
H110 0.7575 0.6302 0.2980 0.1276 1.0000 Uiso
H111 0.6039 0.5487 0.2066 0.1358 1.0000 Uiso

loop_
_atom_type_symbol
_atom_type_scat_dispersion_real
_atom_type_scat_dispersion_imag
_atom_type_scat_Cromer_Mann_a1
_atom_type_scat_Cromer_Mann_b1
_atom_type_scat_Cromer_Mann_a2
_atom_type_scat_Cromer_Mann_b2
_atom_type_scat_Cromer_Mann_a3
_atom_type_scat_Cromer_Mann_b3
_atom_type_scat_Cromer_Mann_a4
_atom_type_scat_Cromer_Mann_b4
_atom_type_scat_Cromer_Mann_c
_atom_type_scat_source
'C   ' 0.0020 0.0020 2.3100 20.8439 1.0200 10.2075 1.5886 0.5687 0.8650 51.6512 0.2156 International_Tables_Vol_IV_Table_2.2B
'H   ' 0.0000 0.0000 0.4930 10.5109 0.3229 26.1257 0.1402 3.1424 0.0408 57.7997 0.0030 International_Tables_Vol_IV_Table_2.2B
'B   ' 0.0000 0.0010 2.0545 23.2185 1.3326 1.0210 1.0979 60.3498 0.7068 0.1403 -0.1932 International_Tables_Vol_IV_Table_2.2B
'F   ' 0.0140 0.0100 3.5392 10.2825 2.6412 4.2944 1.5170 0.2615 1.0243 26.1476 0.2776 International_Tables_Vol_IV_Table_2.2B
'N   ' 0.0040 0.0030 12.2126 0.0057 3.1322 9.8933 2.0125 28.9975 1.1663 0.5826 -11.5290 International_Tables_Vol_IV_Table_2.2B
'O   ' 0.0080 0.0060 3.0485 13.2771 2.2868 5.7011 1.5463 0.3239 0.8670 32.9089 0.2508 International_Tables_Vol_IV_Table_2.2B
'P   ' 0.0900 0.0950 6.4345 1.9067 4.1791 27.1570 1.7800 0.5260 1.4908 68.1645 1.1149 International_Tables_Vol_IV_Table_2.2B
'Re  ' -1.5980 7.2320 28.7621 1.6719 15.7189 9.0923 14.5564 0.3505 5.4417 52.0861 10.4720 International_Tables_Vol_IV_Table_2.2B

loop_
_geom_angle_atom_site_label_1
_geom_angle_atom_site_label_2
_geom_angle_atom_site_label_3
_geom_angle
_geom_angle_publ_flag
P1 RE1 P2 158.40(4) yes
P1 RE1 O3 89.76(8) yes
P2 RE1 O3 85.00(8) yes
P1 RE1 N1 88.5(1) yes
P2 RE1 N1 89.2(1) yes
O3 RE1 N1 159.5(1) yes
P1 RE1 N2 100.6(1) yes
P2 RE1 N2 100.5(1) yes
O3 RE1 N2 91.6(1) yes
N1 RE1 N2 108.8(2) yes
RE1 P1 C11 110.0(1) yes
RE1 P1 C21 110.7(1) yes
C11 P1 C21 104.7(2) yes
RE1 P1 C31 117.3(2) yes
C11 P1 C31 108.2(2) yes
C21 P1 C31 105.0(2) yes
RE1 P2 C41 109.3(2) yes
RE1 P2 C51 114.4(2) yes
C41 P2 C51 112.2(2) yes
RE1 P2 C61 110.7(2) yes
C41 P2 C61 106.0(2) yes
C51 P2 C61 103.8(2) yes
F174 F73 F175 121.2(33) yes
F174 F73 C73 68.2(30) yes
F175 F73 C73 55.4(9) yes
F173 F74 F174 102.4(18) yes
F173 F74 C73 58.8(14) yes
F174 F74 C73 50.2(12) yes
F173 F75 F175 118.3(18) yes
F173 F75 C73 54.2(10) yes
F175 F75 C73 66.3(13) yes
F74 F173 F75 134.5(22) yes
F74 F173 C73 76.8(16) yes
F75 F173 C73 62.8(12) yes
F73 F174 F74 131.8(41) yes
F73 F174 C73 80.5(32) yes
F74 F174 C73 56.0(14) yes
F73 F175 F75 109.5(19) yes
F73 F175 C73 55.4(10) yes
F75 F175 C73 63.6(12) yes
F186 F86 F188 126.3(18) yes
F186 F86 C86 65.4(10) yes
F188 F86 C86 65.1(9) yes
F186 F87 F187 117.9(14) yes
F186 F87 C86 60.4(8) yes
F187 F87 C86 65.5(11) yes
F187 F88 F188 119.2(19) yes
F187 F88 C86 65.7(12) yes
F188 F88 C86 60.5(9) yes
F86 F186 F87 117.4(17) yes
F86 F186 C86 62.4(9) yes
F87 F186 C86 60.5(10) yes
F87 F187 F88 121.7(17) yes
F87 F187 C86 61.5(10) yes
F88 F187 C86 62.8(10) yes
F86 F188 F88 116.3(14) yes
F86 F188 C86 61.5(8) yes
F88 F188 C86 61.0(8) yes
F194 F93 F195 124.9(24) yes
F194 F93 C93 66.1(19) yes
F195 F93 C93 60.4(10) yes
F193 F94 F195 114.8(17) yes
F193 F94 C93 57.5(13) yes
F195 F94 C93 63.7(10) yes
F193 F95 F194 102.7(18) yes
F193 F95 C93 61.0(15) yes
F194 F95 C93 50.4(9) yes
F94 F193 F95 137.4(26) yes
F94 F193 C93 65.7(15) yes
F95 F193 C93 73.3(18) yes
F93 F194 F95 125.6(28) yes
F93 F194 C93 76.3(21) yes
F95 F194 C93 57.4(12) yes
F93 F195 F94 111.6(16) yes
F93 F195 C93 57.6(9) yes
F94 F195 C93 62.1(11) yes
RE1 O3 C1 126.1(3) yes
RE1 N1 O1 175.9(4) yes
RE1 N2 O2 150.9(3) yes
O3 C1 C2 124.6(4) yes
O3 C1 H1 113.1(23) no
C2 C1 H1 122.3(23) no
C1 C2 C3 121.3(5) yes
C1 C2 C7 118.8(4) yes
C3 C2 C7 119.9(5) yes
C2 C3 C4 119.1(5) yes
C2 C3 H3 120.4(5) no
C4 C3 H3 120.4(6) no
C3 C4 C5 119.9(5) yes
C3 C4 H4 120.0(7) no
C5 C4 H4 120.0(6) no
C4 C5 C6 121.3(5) yes
C4 C5 H5 119.4(7) no
C6 C5 H5 119.4(7) no
C5 C6 C7 119.1(6) yes
C5 C6 H6 120.5(6) no
C7 C6 H6 120.5(6) no
C2 C7 C6 120.6(5) yes
C2 C7 H7 119.7(5) no
C6 C7 H7 119.7(5) no
P1 C11 C12 115.7(3) yes
P1 C11 C16 113.4(3) yes
C12 C11 C16 111.1(4) yes
P1 C11 H8 115.3(3) no
C12 C11 H8 98.4(4) no
C16 C11 H8 101.3(4) no
C11 C12 C13 110.4(4) yes
C11 C12 H9 109.2(4) no
C13 C12 H9 109.2(4) no
C11 C12 H10 109.2(4) no
C13 C12 H10 109.2(4) no
H9 C12 H10 109.5(5) no
C12 C13 C14 112.0(4) yes
C12 C13 H11 108.8(4) no
C14 C13 H11 108.8(4) no
C12 C13 H12 108.8(4) no
C14 C13 H12 108.8(5) no
H11 C13 H12 109.5(5) no
C13 C14 C15 110.7(4) yes
C13 C14 H13 109.2(5) no
C15 C14 H13 109.2(5) no
C13 C14 H14 109.2(5) no
C15 C14 H14 109.2(5) no
H13 C14 H14 109.5(5) no
C14 C15 C16 111.3(4) yes
C14 C15 H15 109.0(4) no
C16 C15 H15 109.0(5) no
C14 C15 H16 109.0(5) no
C16 C15 H16 109.0(4) no
H15 C15 H16 109.5(5) no
C11 C16 C15 111.0(4) yes
C11 C16 H17 109.1(4) no
C15 C16 H17 109.1(4) no
C11 C16 H18 109.1(4) no
C15 C16 H18 109.1(4) no
H17 C16 H18 109.5(5) no
P1 C21 C22 110.4(3) yes
P1 C21 C26 113.4(3) yes
C22 C21 C26 110.1(4) yes
P1 C21 H19 118.4(4) no
C22 C21 H19 103.3(4) no
C26 C21 H19 100.4(4) no
C21 C22 C23 111.5(4) yes
C21 C22 H20 109.0(4) no
C23 C22 H20 109.0(4) no
C21 C22 H21 109.0(4) no
C23 C22 H21 109.0(4) no
H20 C22 H21 109.5(5) no
C22 C23 C24 111.5(4) yes
C22 C23 H22 109.0(4) no
C24 C23 H22 109.0(5) no
C22 C23 H23 109.0(5) no
C24 C23 H23 109.0(5) no
H22 C23 H23 109.5(5) no
C23 C24 C25 110.8(4) yes
C23 C24 H24 109.1(5) no
C25 C24 H24 109.1(5) no
C23 C24 H25 109.1(5) no
C25 C24 H25 109.1(5) no
H24 C24 H25 109.5(5) no
C24 C25 C26 112.5(4) yes
C24 C25 H26 108.7(5) no
C26 C25 H26 108.7(5) no
C24 C25 H27 108.7(5) no
C26 C25 H27 108.7(5) no
H26 C25 H27 109.5(5) no
C21 C26 C25 111.4(4) yes
C21 C26 H28 109.0(5) no
C25 C26 H28 109.0(5) no
C21 C26 H29 109.0(4) no
C25 C26 H29 109.0(5) no
H28 C26 H29 109.5(5) no
P1 C31 C32 119.6(4) yes
P1 C31 C320 122.4(9) yes
C32 C31 C320 53.7(8) yes
P1 C31 C36 112.0(3) yes
C32 C31 C36 112.8(5) yes
C320 C31 C36 122.6(9) yes
P1 C31 H30 118.1(4) no
C32 C31 H30 88.4(4) no
C320 C31 H30 36.2(8) no
C36 C31 H30 102.8(5) no
C31 C32 C320 57.6(9) yes
C31 C32 C33 114.6(6) yes
C320 C32 C33 85.5(10) yes
C31 C32 C330 100.0(8) yes
C320 C32 C330 61.8(11) yes
C33 C32 C330 23.8(6) yes
C31 C32 H31 108.2(6) no
C320 C32 H31 72.1(9) no
C33 C32 H31 108.2(6) no
C330 C32 H31 97.1(8) no
C31 C32 H32 108.2(6) no
C320 C32 H32 164.2(11) no
C33 C32 H32 108.2(6) no
C330 C32 H32 131.9(9) no
H31 C32 H32 109.5(6) no
C31 C320 C32 68.6(10) yes
C31 C320 C330 113.1(14) yes
C32 C320 C330 71.6(12) yes
C31 C320 H30 45.1(10) no
C32 C320 H30 111.4(18) no
C330 C320 H30 115.0(19) no
C31 C320 H33 111.7(16) no
C32 C320 H33 85.6(14) no
C330 C320 H33 116.3(17) no
H30 C320 H33 128.7(22) no
C31 C320 H34 111.7(16) no
C32 C320 H34 162.5(20) no
C330 C320 H34 93.2(15) no
H30 C320 H34 66.6(14) no
H33 C320 H34 109.5(18) no
C32 C33 C330 90.5(18) yes
C32 C33 C34 111.7(6) yes
C330 C33 C34 106.5(18) yes
C32 C33 C340 113.2(8) yes
C330 C33 C340 70.5(18) yes
C34 C33 C340 35.9(7) yes
C32 C33 H35 108.9(7) no
C330 C33 H35 128.8(20) no
C34 C33 H35 108.9(7) no
C340 C33 H35 133.3(10) no
C32 C33 H36 108.9(7) no
C330 C33 H36 22.0(15) no
C34 C33 H36 108.9(7) no
C340 C33 H36 75.0(8) no
H35 C33 H36 109.5(8) no
C32 C33 H38 84.6(10) no
C330 C33 H38 114.6(23) no
C34 C33 H38 135.7(14) no
C340 C33 H38 161.8(14) no
H35 C33 H38 29.5(7) no
H36 C33 H38 103.4(13) no
C32 C330 C320 46.6(9) yes
C32 C330 C33 65.7(17) yes
C320 C330 C33 112.1(22) yes
C32 C330 C340 109.9(13) yes
C320 C330 C340 111.0(14) yes
C33 C330 C340 84.8(20) yes
C32 C330 H36 150.4(28) no
C320 C330 H36 120.3(32) no
C33 C330 H36 120.8(38) no
C340 C330 H36 99.6(26) no
C32 C330 H37 139.9(15) no
C320 C330 H37 109.1(17) no
C33 C330 H37 127.6(25) no
C340 C330 H37 109.1(15) no
H36 C330 H37 12.0(14) no
C32 C330 H38 65.8(10) no
C320 C330 H38 109.1(15) no
C33 C330 H38 25.7(11) no
C340 C330 H38 109.1(17) no
H36 C330 H38 107.0(30) no
H37 C330 H38 109.5(17) no
C33 C34 C340 77.0(12) yes
C33 C34 C35 110.0(7) yes
C340 C34 C35 54.4(12) yes
C33 C34 C350 116.6(11) yes
C340 C34 C350 82.9(16) yes
C35 C34 C350 29.4(9) yes
C33 C34 H39 109.3(7) no
C340 C34 H39 81.7(13) no
C35 C34 H39 109.3(7) no
C350 C34 H39 126.3(12) no
C33 C34 H40 109.3(7) no
C340 C34 H40 163.4(15) no
C35 C34 H40 109.3(7) no
C350 C34 H40 80.5(11) no
H39 C34 H40 109.5(8) no
C33 C34 H41 100.9(6) no
C340 C34 H41 48.3(11) no
C35 C34 H41 82.8(6) no
C350 C34 H41 108.7(11) no
H39 C34 H41 33.7(3) no
C33 C34 H45 111.2(6) no
C340 C34 H45 126.2(14) no
C35 C34 H45 74.2(5) no
C350 C34 H45 44.8(10) no
H39 C34 H45 134.8(8) no
H40 C34 H41 140.2(8) no
H40 C34 H45 37.4(3) no
H41 C34 H45 145.2(7) no
C33 C340 C330 24.6(7) yes
C33 C340 C34 67.1(12) yes
C330 C340 C34 91.7(16) yes
C33 C340 C35 121.5(14) yes
C330 C340 C35 125.5(16) yes
C34 C340 C35 86.1(15) yes
C33 C340 C350 99.1(13) yes
C330 C340 C350 114.1(15) yes
C34 C340 C350 56.1(13) yes
C35 C340 C350 30.7(8) yes
C33 C340 H39 90.3(11) no
C330 C340 H39 108.5(14) no
C34 C340 H39 48.7(10) no
C35 C340 H39 110.0(15) no
C350 C340 H39 91.2(14) no
C33 C340 H41 112.0(15) no
C330 C340 H41 118.9(17) no
C34 C340 H41 82.6(16) no
C35 C340 H41 114.7(17) no
C350 C340 H41 112.0(17) no
C33 C340 H42 112.0(15) no
C330 C340 H42 87.9(15) no
C34 C340 H42 166.5(23) no
C35 C340 H42 83.3(14) no
C350 C340 H42 112.0(17) no
C33 C340 H43 137.0(14) no
C330 C340 H43 119.3(15) no
C34 C340 H43 130.4(18) no
C35 C340 H43 44.7(8) no
C350 C340 H43 75.3(12) no
H39 C340 H41 34.2(6) no
H39 C340 H42 143.6(18) no
H41 C340 H42 109.5(18) no
H39 C340 H43 131.9(15) no
H41 C340 H43 109.4(16) no
H42 C340 H43 40.7(7) no
C34 C35 C340 39.6(9) yes
C34 C35 C350 53.4(16) yes
C340 C35 C350 92.1(19) yes
C34 C35 C36 110.9(6) yes
C340 C35 C36 120.7(10) yes
C350 C35 C36 75.4(16) yes
C34 C35 H43 109.1(7) no
C340 C35 H43 69.8(10) no
C350 C35 H43 161.2(19) no
C36 C35 H43 109.1(7) no
C34 C35 H44 109.1(7) no
C340 C35 H44 127.6(11) no
C350 C35 H44 85.2(17) no
C36 C35 H44 109.1(7) no
H43 C35 H44 109.5(8) no
C34 C35 H46 89.6(7) no
C340 C35 H46 120.2(11) no
C350 C35 H46 59.9(15) no
C36 C35 H46 102.9(6) no
H43 C35 H46 133.2(8) no
H44 C35 H46 25.5(2) no
C34 C350 C340 40.9(9) yes
C34 C350 C35 97.2(20) yes
C340 C350 C35 57.3(16) yes
C34 C350 C36 131.1(14) yes
C340 C350 C36 107.1(14) yes
C35 C350 C36 76.2(16) yes
C34 C350 H44 117.1(16) no
C340 C350 H44 96.3(15) no
C35 C350 H44 54.9(14) no
C36 C350 H44 98.7(12) no
C34 C350 H45 70.3(12) no
C340 C350 H45 110.0(17) no
C35 C350 H45 167.3(26) no
C36 C350 H45 110.0(15) no
H44 C350 H45 132.1(18) no
C34 C350 H46 115.6(17) no
C340 C350 H46 110.0(17) no
C35 C350 H46 77.4(18) no
C36 C350 H46 110.0(15) no
H44 C350 H46 22.7(5) no
H45 C350 H46 109.5(18) no
C31 C36 C35 112.9(5) yes
C31 C36 C350 112.0(8) yes
C35 C36 C350 28.4(7) yes
C31 C36 H47 108.6(5) no
C35 C36 H47 108.6(5) no
C350 C36 H47 130.6(8) no
C31 C36 H48 108.6(5) no
C35 C36 H48 108.6(5) no
C350 C36 H48 82.9(8) no
H47 C36 H48 109.5(5) no
P2 C41 C42 114.1(3) yes
P2 C41 C46 115.6(4) yes
C42 C41 C46 110.6(4) yes
P2 C41 H49 115.1(4) no
C42 C41 H49 100.6(4) no
C46 C41 H49 98.9(4) no
C41 C42 C43 112.1(5) yes
C41 C42 H50 108.8(5) no
C43 C42 H50 108.8(5) no
C41 C42 H51 108.8(5) no
C43 C42 H51 108.8(5) no
H50 C42 H51 109.5(6) no
C42 C43 C44 110.6(5) yes
C42 C43 H52 109.2(5) no
C44 C43 H52 109.2(6) no
C42 C43 H53 109.2(6) no
C44 C43 H53 109.2(6) no
H52 C43 H53 109.5(6) no
C43 C44 C45 111.5(5) yes
C43 C44 H54 109.0(6) no
C45 C44 H54 109.0(6) no
C43 C44 H55 109.0(6) no
C45 C44 H55 109.0(6) no
H54 C44 H55 109.5(5) no
C44 C45 C46 111.1(5) yes
C44 C45 H56 109.1(6) no
C46 C45 H56 109.1(6) no
C44 C45 H57 109.1(6) no
C46 C45 H57 109.1(5) no
H56 C45 H57 109.5(6) no
C41 C46 C45 112.0(5) yes
C41 C46 H58 108.8(5) no
C45 C46 H58 108.8(5) no
C41 C46 H59 108.8(5) no
C45 C46 H59 108.8(5) no
H58 C46 H59 109.5(6) no
P2 C51 C52 114.3(3) yes
P2 C51 C56 116.5(3) yes
C52 C51 C56 110.0(4) yes
P2 C51 H60 114.7(4) no
C52 C51 H60 100.4(4) no
C56 C51 H60 98.7(4) no
C51 C52 C53 110.9(4) yes
C51 C52 H61 109.1(4) no
C53 C52 H61 109.1(4) no
C51 C52 H62 109.1(4) no
C53 C52 H62 109.1(5) no
H61 C52 H62 109.5(5) no
C52 C53 C54 110.9(4) yes
C52 C53 H63 109.1(5) no
C54 C53 H63 109.1(5) no
C52 C53 H64 109.1(5) no
C54 C53 H64 109.1(5) no
H63 C53 H64 109.5(5) no
C53 C54 C55 111.3(4) yes
C53 C54 H65 109.0(5) no
C55 C54 H65 109.0(5) no
C53 C54 H66 109.0(5) no
C55 C54 H66 109.0(5) no
H65 C54 H66 109.5(5) no
C54 C55 C56 112.5(5) yes
C54 C55 H67 108.7(5) no
C56 C55 H67 108.7(5) no
C54 C55 H68 108.7(6) no
C56 C55 H68 108.7(5) no
H67 C55 H68 109.5(5) no
C51 C56 C55 109.5(4) yes
C51 C56 H69 109.5(5) no
C55 C56 H69 109.5(5) no
C51 C56 H70 109.5(4) no
C55 C56 H70 109.5(5) no
H69 C56 H70 109.5(5) no
P2 C61 C62 111.9(3) yes
P2 C61 C66 112.2(3) yes
C62 C61 C66 109.5(4) yes
P2 C61 H71 116.7(4) no
C62 C61 H71 103.3(4) no
C66 C61 H71 102.4(4) no
C61 C62 C63 110.5(5) yes
C61 C62 H72 109.2(4) no
C63 C62 H72 109.2(5) no
C61 C62 H73 109.2(4) no
C63 C62 H73 109.2(5) no
H72 C62 H73 109.5(5) no
C62 C63 C64 111.5(5) yes
C62 C63 H74 109.0(5) no
C64 C63 H74 109.0(6) no
C62 C63 H75 109.0(6) no
C64 C63 H75 109.0(5) no
H74 C63 H75 109.5(6) no
C63 C64 C65 111.5(5) yes
C63 C64 H76 109.0(5) no
C65 C64 H76 109.0(6) no
C63 C64 H77 109.0(6) no
C65 C64 H77 109.0(5) no
H76 C64 H77 109.5(5) no
C64 C65 C66 112.1(5) yes
C64 C65 H78 108.8(5) no
C66 C65 H78 108.8(5) no
C64 C65 H79 108.8(5) no
C66 C65 H79 108.8(5) no
H78 C65 H79 109.5(6) no
C61 C66 C65 112.0(4) yes
C61 C66 H80 108.8(4) no
C65 C66 H80 108.8(5) no
C61 C66 H81 108.8(4) no
C65 C66 H81 108.8(4) no
H80 C66 H81 109.5(5) no
C71 C70 C77 116.2(4) yes
C71 C70 B1 122.6(4) yes
C77 C70 B1 120.6(4) yes
C70 C71 C72 121.4(4) yes
C70 C71 H82 119.3(4) no
C72 C71 H82 119.3(4) no
C71 C72 C73 119.5(5) yes
C71 C72 C74 121.1(4) yes
C73 C72 C74 119.4(5) yes
F73 C73 F74 103.0(6) yes
F73 C73 F75 110.0(7) yes
F74 C73 F75 104.8(7) yes
F73 C73 F173 130.0(12) yes
F74 C73 F173 44.4(12) yes
F75 C73 F173 63.0(12) yes
F73 C73 F174 31.3(13) yes
F74 C73 F174 73.8(14) yes
F75 C73 F174 128.7(16) yes
F173 C73 F174 111.2(19) yes
F73 C73 F175 69.3(11) yes
F74 C73 F175 142.0(11) yes
F75 C73 F175 50.1(10) yes
F173 C73 F175 111.2(16) yes
F174 C73 F175 99.3(17) yes
F73 C73 C72 112.4(5) yes
F74 C73 C72 111.4(5) yes
F75 C73 C72 114.3(5) yes
F173 C73 C72 114.9(12) yes
F174 C73 C72 113.4(16) yes
F175 C73 C72 105.6(11) yes
C72 C74 C75 118.1(4) yes
C72 C74 H83 120.9(5) no
C75 C74 H83 120.9(5) no
C74 C75 C76 120.4(5) yes
C74 C75 C77 121.1(4) yes
C76 C75 C77 118.5(5) yes
F76 C76 F77 107.9(5) yes
F76 C76 F78 105.5(6) yes
F77 C76 F78 103.8(5) yes
F76 C76 C75 113.1(5) yes
F77 C76 C75 113.8(5) yes
F78 C76 C75 112.0(5) yes
C70 C77 C75 122.1(4) yes
C70 C77 H84 119.0(4) no
C75 C77 H84 119.0(5) no
C81 C80 C87 115.5(4) yes
C81 C80 B1 122.6(4) yes
C87 C80 B1 121.5(4) yes
C80 C81 C82 121.5(4) yes
C80 C81 H85 119.3(4) no
C82 C81 H85 119.3(5) no
C81 C82 C83 119.0(5) yes
C81 C82 C84 121.0(4) yes
C83 C82 C84 119.9(4) yes
F83 C83 F84 105.0(5) yes
F83 C83 F85 103.6(5) yes
F84 C83 F85 106.3(5) yes
F83 C83 C82 113.8(4) yes
F84 C83 C82 113.5(4) yes
F85 C83 C82 113.7(5) yes
C82 C84 C85 118.7(4) yes
C82 C84 H86 120.7(5) no
C85 C84 H86 120.7(5) no
C84 C85 C86 119.8(5) yes
C84 C85 C87 120.4(5) yes
C86 C85 C87 119.7(5) yes
F86 C86 F87 107.0(10) yes
F86 C86 F88 106.9(11) yes
F87 C86 F88 102.8(10) yes
F86 C86 F186 52.2(10) yes
F87 C86 F186 59.2(13) yes
F88 C86 F186 134.1(10) yes
F86 C86 F187 129.2(9) yes
F87 C86 F187 53.0(14) yes
F88 C86 F187 51.6(12) yes
F186 C86 F187 106.0(15) yes
F86 C86 F188 53.4(9) yes
F87 C86 F188 135.7(8) yes
F88 C86 F188 58.5(9) yes
F186 C86 F188 103.0(12) yes
F187 C86 F188 104.9(14) yes
F86 C86 C85 115.6(7) yes
F87 C86 C85 111.9(6) yes
F88 C86 C85 111.7(6) yes
F186 C86 C85 114.1(8) yes
F187 C86 C85 115.2(8) yes
F188 C86 C85 112.4(8) yes
C80 C87 C85 123.0(4) yes
C80 C87 H87 118.5(4) no
C85 C87 H87 118.5(5) no
C91 C90 C97 115.2(4) yes
C91 C90 B1 122.4(4) yes
C97 C90 B1 121.8(4) yes
C90 C91 C92 122.0(4) yes
C90 C91 H88 119.0(4) no
C92 C91 H88 119.0(4) no
C91 C92 C93 119.7(5) yes
C91 C92 C94 121.7(4) yes
C93 C92 C94 118.6(5) yes
F93 C93 F94 108.7(7) yes
F93 C93 F95 105.1(7) yes
F94 C93 F95 101.8(6) yes
F93 C93 F193 124.2(13) yes
F94 C93 F193 56.8(14) yes
F95 C93 F193 45.7(14) yes
F93 C93 F194 37.6(11) yes
F94 C93 F194 133.1(13) yes
F95 C93 F194 72.2(12) yes
F193 C93 F194 108.8(18) yes
F93 C93 F195 62.0(10) yes
F94 C93 F195 54.3(10) yes
F95 C93 F195 138.1(10) yes
F193 C93 F195 105.8(17) yes
F194 C93 F195 98.7(15) yes
F93 C93 C92 114.8(5) yes
F94 C93 C92 112.2(5) yes
F95 C93 C92 113.2(5) yes
F193 C93 C92 120.4(13) yes
F194 C93 C92 112.6(13) yes
F195 C93 C92 108.1(10) yes
C92 C94 C95 117.8(4) yes
C92 C94 H89 121.1(5) no
C95 C94 H89 121.1(5) no
C94 C95 C96 119.9(5) yes
C94 C95 C97 120.7(5) yes
C96 C95 C97 119.4(5) yes
F100 C96 F101 99.9(6) yes
F100 C96 F102 105.6(7) yes
F101 C96 F102 108.1(7) yes
F100 C96 C95 113.0(5) yes
F101 C96 C95 113.3(6) yes
F102 C96 C95 115.6(6) yes
C90 C97 C95 122.7(4) yes
C90 C97 H90 118.7(4) no
C95 C97 H90 118.7(5) no
C101 C100 C107 116.0(4) yes
C101 C100 B1 122.1(4) yes
C107 C100 B1 121.0(4) yes
C100 C101 C102 122.7(4) yes
C100 C101 H91 118.7(5) no
C102 C101 H91 118.7(5) no
C101 C102 C103 121.6(4) yes
C101 C102 C104 120.5(4) yes
C103 C102 C104 117.8(4) yes
F103 C103 F104 105.4(5) yes
F103 C103 F105 105.6(6) yes
F104 C103 F105 103.2(5) yes
F103 C103 C102 114.3(4) yes
F104 C103 C102 114.2(5) yes
F105 C103 C102 113.0(5) yes
C102 C104 C105 117.8(4) yes
C102 C104 H92 121.1(5) no
C105 C104 H92 121.1(5) no
C104 C105 C106 117.5(4) yes
C104 C105 C107 121.6(4) yes
C106 C105 C107 120.9(4) yes
F106 C106 F107 102.6(5) yes
F106 C106 F108 105.7(5) yes
F107 C106 F108 106.3(5) yes
F106 C106 C105 113.0(5) yes
F107 C106 C105 113.9(4) yes
F108 C106 C105 114.3(4) yes
C100 C107 C105 121.4(4) yes
C100 C107 H93 119.3(4) no
C105 C107 H93 119.3(4) no
C111 C110 C115 122.0(8) yes
C111 C110 H94 119.0(9) no
C115 C110 H94 119.0(8) no
C110 C111 C112 120.2(8) yes
C110 C111 H95 119.9(9) no
C112 C111 H95 119.9(9) no
C111 C112 C113 119.6(9) yes
C111 C112 H96 120.2(12) no
C113 C112 H96 120.2(12) no
C112 C113 C114 119.1(8) yes
C112 C113 H97 120.5(13) no
C114 C113 H97 120.5(13) no
C113 C114 C115 118.9(8) yes
C113 C114 H98 120.5(11) no
C115 C114 H98 120.5(11) no
C110 C115 C114 120.2(8) yes
C110 C115 H99 119.9(10) no
C114 C115 H99 119.9(9) no
C121 C120 C125 118.9(7) yes
C121 C120 H100 120.5(9) no
C125 C120 H100 120.5(9) no
C120 C121 C122 119.9(7) yes
C120 C121 H101 120.1(8) no
C122 C121 H101 120.1(8) no
C121 C122 C123 119.6(7) yes
C121 C122 H102 120.2(7) no
C123 C122 H102 120.2(7) no
C122 C123 C124 121.0(6) yes
C122 C123 H103 119.5(7) no
C124 C123 H103 119.5(7) no
C123 C124 C125 119.9(7) yes
C123 C124 H104 120.1(8) no
C125 C124 H104 120.1(8) no
C120 C125 C124 120.7(7) yes
C120 C125 H105 119.6(8) no
C124 C125 H105 119.6(9) no
C131 C130 C135 119.5(8) yes
C131 C130 H106 120.2(10) no
C135 C130 H106 120.2(11) no
C130 C131 C132 120.3(8) yes
C130 C131 H107 119.9(9) no
C132 C131 H107 119.9(9) no
C131 C132 C133 120.4(8) yes
C131 C132 H108 119.8(9) no
C133 C132 H108 119.8(9) no
C132 C133 C134 120.4(8) yes
C132 C133 H109 119.8(10) no
C134 C133 H109 119.8(9) no
C133 C134 C135 119.8(8) yes
C133 C134 H110 120.1(10) no
C135 C134 H110 120.1(11) no
C130 C135 C134 119.6(9) yes
C130 C135 H111 120.2(11) no
C134 C135 H111 120.2(11) no
C70 B1 C80 111.7(4) yes
C70 B1 C90 112.1(4) yes
C80 B1 C90 103.0(4) yes
C70 B1 C100 102.2(3) yes
C80 B1 C100 114.3(4) yes
C90 B1 C100 113.9(4) yes
C31 H30 C320 98.8(14) no
C33 H35 H38 21.8(5) no
C33 H36 C330 37.1(27) no
C33 H36 H37 151.1(5) no
C330 H36 H37 159.0(24) no
C330 H37 H36 9.0(10) no
C33 H38 C330 39.7(14) no
C33 H38 H35 128.7(10) no
C330 H38 H35 140.8(10) no
C34 H39 C340 49.6(9) no
C34 H39 H41 98.1(5) no
C340 H39 H41 49.0(8) no
C34 H40 H45 94.3(5) no
C34 H41 C340 49.2(11) no
C34 H41 H39 48.2(4) no
C340 H41 H39 96.9(11) no
C340 H42 H43 90.7(11) no
C340 H43 C35 65.5(9) no
C340 H43 H42 48.6(8) no
C35 H43 H42 110.5(5) no
C35 H44 C350 39.9(9) no
C35 H44 H46 92.2(5) no
C350 H44 H46 52.6(10) no
C34 H45 C350 64.9(11) no
C34 H45 H40 48.3(4) no
C350 H45 H40 110.4(11) no
C35 H46 C350 42.7(11) no
C35 H46 H44 62.4(5) no
C350 H46 H44 104.7(12) no

loop_
_geom_bond_atom_site_label_1
_geom_bond_atom_site_label_2
_geom_bond_distance
_geom_bond_publ_flag
RE1 P1 2.484(1) yes
RE1 P2 2.488(1) yes
RE1 O3 2.188(3) yes
RE1 N1 1.758(4) yes
RE1 N2 1.811(4) yes
P1 C11 1.842(5) yes
P1 C21 1.862(4) yes
P1 C31 1.857(5) yes
P2 C41 1.839(5) yes
P2 C51 1.851(5) yes
P2 C61 1.840(5) yes
F73 F174 0.70(3) yes
F73 F175 1.50(3) yes
F73 C73 1.320(7) yes
F74 F173 0.96(2) yes
F74 F174 1.55(3) yes
F74 C73 1.343(7) yes
F75 F173 1.29(2) yes
F75 F175 1.11(2) yes
F75 C73 1.292(8) yes
F173 C73 1.18(2) yes
F174 C73 1.24(3) yes
F175 C73 1.32(2) yes
F76 C76 1.309(6) yes
F77 C76 1.319(6) yes
F78 C76 1.327(7) yes
F83 C83 1.329(6) yes
F84 C83 1.311(6) yes
F85 C83 1.324(6) yes
F86 F186 1.13(2) yes
F86 F188 1.15(2) yes
F86 C86 1.26(1) yes
F87 F186 1.28(3) yes
F87 F187 1.18(3) yes
F87 C86 1.30(1) yes
F88 F187 1.15(3) yes
F88 F188 1.28(2) yes
F88 C86 1.31(1) yes
F186 C86 1.30(1) yes
F187 C86 1.34(1) yes
F188 C86 1.30(1) yes
F93 F194 0.81(2) yes
F93 F195 1.35(2) yes
F93 C93 1.290(8) yes
F94 F193 1.20(3) yes
F94 F195 1.20(2) yes
F94 C93 1.310(8) yes
F95 F193 0.99(3) yes
F95 F194 1.50(3) yes
F95 C93 1.327(7) yes
F193 C93 1.21(3) yes
F194 C93 1.21(3) yes
F195 C93 1.33(2) yes
F100 C96 1.319(8) yes
F101 C96 1.337(8) yes
F102 C96 1.275(7) yes
F103 C103 1.308(6) yes
F104 C103 1.314(6) yes
F105 C103 1.307(6) yes
F106 C106 1.329(6) yes
F107 C106 1.324(6) yes
F108 C106 1.308(6) yes
O1 N1 1.199(5) yes
O2 N2 1.204(5) yes
O3 C1 1.236(5) yes
C1 C2 1.445(6) yes
C1 H1 1.05(4) no
C2 C3 1.400(7) yes
C2 C7 1.382(7) yes
C3 C4 1.364(8) yes
C3 H3 0.960(6) no
C4 C5 1.393(9) yes
C4 H4 0.960(6) no
C5 C6 1.362(9) yes
C5 H5 0.960(5) no
C6 C7 1.374(7) yes
C6 H6 0.960(6) no
C7 H7 0.960(5) no
C11 C12 1.545(6) yes
C11 C16 1.543(6) yes
C11 H8 0.960(4) no
C12 C13 1.532(6) yes
C12 H9 0.960(5) no
C12 H10 0.960(5) no
C13 C14 1.525(7) yes
C13 H11 0.960(5) no
C13 H12 0.960(5) no
C14 C15 1.528(7) yes
C14 H13 0.960(5) no
C14 H14 0.960(5) no
C15 C16 1.519(7) yes
C15 H15 0.960(5) no
C15 H16 0.960(5) no
C16 H17 0.960(5) no
C16 H18 0.960(5) no
C21 C22 1.526(6) yes
C21 C26 1.537(6) yes
C21 H19 0.960(4) no
C22 C23 1.536(6) yes
C22 H20 0.960(5) no
C22 H21 0.960(5) no
C23 C24 1.519(7) yes
C23 H22 0.960(5) no
C23 H23 0.960(5) no
C24 C25 1.506(7) yes
C24 H24 0.960(5) no
C24 H25 0.960(6) no
C25 C26 1.532(7) yes
C25 H26 0.960(5) no
C25 H27 0.960(6) no
C26 H28 0.960(5) no
C26 H29 0.960(6) no
C31 C32 1.478(8) yes
C31 C320 1.34(2) yes
C31 C36 1.532(7) yes
C31 H30 0.960(6) no
C32 C320 1.28(2) yes
C32 C33 1.52(1) yes
C32 C330 1.67(2) yes
C32 H31 0.960(6) no
C32 H32 0.960(6) no
C320 C330 1.55(2) yes
C320 H30 0.80(2) no
C320 H33 0.96(2) no
C320 H34 0.96(2) no
C33 C330 0.67(2) yes
C33 C34 1.53(1) yes
C33 C340 1.61(2) yes
C33 H35 0.960(8) no
C33 H36 0.960(9) no
C33 H38 0.457(8) no
C330 C340 1.53(2) yes
C330 H36 0.42(2) no
C330 H37 0.96(2) no
C330 H38 0.96(2) no
C34 C340 0.97(2) yes
C34 C35 1.52(1) yes
C34 C350 1.23(2) yes
C34 H39 0.960(8) no
C34 H40 0.960(8) no
C34 H41 1.275(8) no
C34 H45 1.282(8) no
C340 C35 1.24(2) yes
C340 C350 1.47(3) yes
C340 H39 1.26(2) no
C340 H41 0.96(2) no
C340 H42 0.96(2) no
C340 H43 1.28(2) no
C35 C350 0.75(2) yes
C35 C36 1.538(9) yes
C35 H43 0.960(9) no
C35 H44 0.960(8) no
C35 H46 1.083(8) no
C350 C36 1.53(2) yes
C350 H44 1.17(2) no
C350 H45 0.96(2) no
C350 H46 0.96(2) no
C36 H47 0.960(5) no
C36 H48 0.960(5) no
C41 C42 1.529(7) yes
C41 C46 1.533(7) yes
C41 H49 0.960(5) no
C42 C43 1.527(8) yes
C42 H50 0.960(6) no
C42 H51 0.960(6) no
C43 C44 1.537(8) yes
C43 H52 0.960(7) no
C43 H53 0.960(6) no
C44 C45 1.519(9) yes
C44 H54 0.960(6) no
C44 H55 0.960(6) no
C45 C46 1.534(8) yes
C45 H56 0.960(6) no
C45 H57 0.960(7) no
C46 H58 0.960(6) no
C46 H59 0.960(6) no
C51 C52 1.522(6) yes
C51 C56 1.540(6) yes
C51 H60 0.960(5) no
C52 C53 1.531(7) yes
C52 H61 0.960(5) no
C52 H62 0.960(5) no
C53 C54 1.526(7) yes
C53 H63 0.960(6) no
C53 H64 0.960(6) no
C54 C55 1.493(8) yes
C54 H65 0.960(5) no
C54 H66 0.960(6) no
C55 C56 1.528(7) yes
C55 H67 0.960(5) no
C55 H68 0.960(6) no
C56 H69 0.960(5) no
C56 H70 0.960(6) no
C61 C62 1.548(7) yes
C61 C66 1.538(6) yes
C61 H71 0.960(5) no
C62 C63 1.534(7) yes
C62 H72 0.960(5) no
C62 H73 0.960(5) no
C63 C64 1.518(8) yes
C63 H74 0.960(6) no
C63 H75 0.960(6) no
C64 C65 1.515(9) yes
C64 H76 0.960(5) no
C64 H77 0.960(6) no
C65 C66 1.534(7) yes
C65 H78 0.960(5) no
C65 H79 0.960(6) no
C66 H80 0.960(5) no
C66 H81 0.960(5) no
C70 C71 1.402(6) yes
C70 C77 1.405(6) yes
C70 B1 1.643(7) yes
C71 C72 1.401(6) yes
C71 H82 0.960(5) no
C72 C73 1.508(7) yes
C72 C74 1.386(7) yes
C74 C75 1.382(7) yes
C74 H83 0.960(5) no
C75 C76 1.496(7) yes
C75 C77 1.388(6) yes
C77 H84 0.960(4) no
C80 C81 1.415(6) yes
C80 C87 1.394(6) yes
C80 B1 1.635(6) yes
C81 C82 1.396(6) yes
C81 H85 0.960(5) no
C82 C83 1.491(7) yes
C82 C84 1.381(7) yes
C84 C85 1.380(7) yes
C84 H86 0.960(5) no
C85 C86 1.493(7) yes
C85 C87 1.388(6) yes
C87 H87 0.960(5) no
C90 C91 1.405(6) yes
C90 C97 1.396(6) yes
C90 B1 1.643(6) yes
C91 C92 1.381(6) yes
C91 H88 0.960(5) no
C92 C93 1.510(7) yes
C92 C94 1.374(7) yes
C94 C95 1.385(7) yes
C94 H89 0.960(5) no
C95 C96 1.482(7) yes
C95 C97 1.387(7) yes
C97 H90 0.960(5) no
C100 C101 1.403(6) yes
C100 C107 1.401(6) yes
C100 B1 1.630(6) yes
C101 C102 1.379(6) yes
C101 H91 0.960(5) no
C102 C103 1.494(7) yes
C102 C104 1.392(7) yes
C104 C105 1.387(6) yes
C104 H92 0.960(5) no
C105 C106 1.499(7) yes
C105 C107 1.387(6) yes
C107 H93 0.960(4) no
C110 C111 1.35(1) yes
C110 C115 1.34(1) yes
C110 H94 0.960(7) no
C111 C112 1.34(1) yes
C111 H95 0.960(8) no
C112 C113 1.39(1) yes
C112 H96 0.960(9) no
C113 C114 1.41(1) yes
C113 H97 0.960(8) no
C114 C115 1.35(1) yes
C114 H98 0.960(8) no
C115 H99 0.960(8) no
C120 C121 1.39(1) yes
C120 C125 1.37(1) yes
C120 H100 0.960(7) no
C121 C122 1.367(9) yes
C121 H101 0.960(7) no
C122 C123 1.369(9) yes
C122 H102 0.960(6) no
C123 C124 1.354(9) yes
C123 H103 0.960(6) no
C124 C125 1.36(1) yes
C124 H104 0.960(7) no
C125 H105 0.960(7) no
C130 C131 1.36(1) yes
C130 C135 1.39(1) yes
C130 H106 0.960(8) no
C131 C132 1.37(1) yes
C131 H107 0.960(8) no
C132 C133 1.37(1) yes
C132 H108 0.960(8) no
C133 C134 1.35(1) yes
C133 H109 0.960(8) no
C134 C135 1.39(1) yes
C134 H110 0.960(8) no
C135 H111 0.960(9) no
H35 H38 0.61 no
H36 H37 0.56 no
H39 H41 0.72 no
H40 H45 0.78 no
H42 H43 0.83 no
H44 H46 0.47 no
